data_7210351
loop_
_publ_author_name
'Cheng, Pei-Chi'
'Kuo, Po-Ting'
'Xie, Ming-Yuan'
'Hsu, Wayne'
'Chen, Jhy-Der'

_publ_section_title
;
 Structure-directing roles of auxiliary polycarboxylate ligands in the
 formation of Zn(ii) and Cd(ii) coordination polymers based on a flexible
 N,N&#x2032;-di(3-pyridyl)dodecanediamide
;
_journal_issue 31
_journal_name_full CrystEngComm
_journal_page_first 6264
_journal_paper_doi 10.1039/c3ce40785c
_journal_volume 15
_journal_year 2013
_chemical_formula_sum 'C41 H49 Cd N6 O8'
_chemical_formula_weight 866.26
_chemical_name_systematic
;
?
;
_space_group_IT_number 14
_symmetry_cell_setting monoclinic
_symmetry_space_group_name_Hall '-P 2yn'
_symmetry_space_group_name_H-M 'P 1 21/n 1'
_atom_sites_solution_hydrogens geom
_atom_sites_solution_primary direct
_atom_sites_solution_secondary difmap
_audit_creation_method SHELXL-97
_cell_angle_alpha 90.00
_cell_angle_beta 95.2160(10)
_cell_angle_gamma 90.00
_cell_formula_units_Z 4
_cell_length_a 11.94090(10)
_cell_length_b 8.75380(10)
_cell_length_c 38.6259(4)
_cell_measurement_reflns_used 6988
_cell_measurement_temperature 296(2)
_cell_measurement_theta_max 26.628
_cell_measurement_theta_min 2.227
_cell_volume 4020.78(7)
_computing_cell_refinement 'SAINT V7.68A (Bruker AXS, 2010)'
_computing_data_collection 'APEX2 (Bruker AXS, 2010)'
_computing_data_reduction 'SAINT V7.68A (Bruker AXS, 2010)'
_computing_molecular_graphics 'SHELXTL (Sheldrick, 2008)'
_computing_publication_material 'SHELXTL (Sheldrick, 2008)'
_computing_structure_refinement 'SHELXL-97 (Sheldrick, 2008)'
_computing_structure_solution 'SHELXS-97 (Sheldrick, 2008)'
_diffrn_ambient_temperature 296(2)
_diffrn_measured_fraction_theta_full 1.000
_diffrn_measured_fraction_theta_max 1.000
_diffrn_measurement_device_type 'CCD area detector'
_diffrn_measurement_method 'phi and omega scans'
_diffrn_radiation_monochromator graphite
_diffrn_radiation_source 'fine-focus sealed tube'
_diffrn_radiation_type MoK\a
_diffrn_radiation_wavelength 0.71073
_diffrn_reflns_av_R_equivalents 0.0963
_diffrn_reflns_av_sigmaI/netI 0.1015
_diffrn_reflns_limit_h_max 15
_diffrn_reflns_limit_h_min -15
_diffrn_reflns_limit_k_max 10
_diffrn_reflns_limit_k_min -11
_diffrn_reflns_limit_l_max 48
_diffrn_reflns_limit_l_min -51
_diffrn_reflns_number 37296
_diffrn_reflns_theta_full 28.29
_diffrn_reflns_theta_max 28.29
_diffrn_reflns_theta_min 1.75
_exptl_absorpt_coefficient_mu 0.603
_exptl_absorpt_correction_T_max 0.7457
_exptl_absorpt_correction_T_min 0.6227
_exptl_absorpt_correction_type multi-scan
_exptl_absorpt_process_details 'SADABS V2008/1 (Bruker AXS, 2008)'
_exptl_crystal_colour colorless
_exptl_crystal_density_diffrn 1.431
_exptl_crystal_density_method 'not measured'
_exptl_crystal_description block
_exptl_crystal_F_000 1796
_exptl_crystal_size_max 0.2
_exptl_crystal_size_mid 0.1
_exptl_crystal_size_min 0.1
_refine_diff_density_max 0.693
_refine_diff_density_min -0.812
_refine_diff_density_rms 0.088
_refine_ls_extinction_method none
_refine_ls_goodness_of_fit_ref 1.002
_refine_ls_hydrogen_treatment mixed
_refine_ls_matrix_type full
_refine_ls_number_parameters 505
_refine_ls_number_reflns 9987
_refine_ls_number_restraints 0
_refine_ls_restrained_S_all 1.002
_refine_ls_R_factor_all 0.1142
_refine_ls_R_factor_gt 0.0529
_refine_ls_shift/su_max 0.001
_refine_ls_shift/su_mean 0.000
_refine_ls_structure_factor_coef Fsqd
_refine_ls_weighting_details 'calc w=1/[\s^2^(Fo^2^)+(0.0359P)^2^+0.0000P] where P=(Fo^2^+2Fc^2^)/3'
_refine_ls_weighting_scheme calc
_refine_ls_wR_factor_gt 0.0873
_refine_ls_wR_factor_ref 0.1027
_reflns_number_gt 5963
_reflns_number_total 9987
_reflns_threshold_expression >2sigma(I)
_cod_data_source_file c3ce40785c.txt
_cod_data_source_block 4
_cod_depositor_comments
;
The following automatic conversions were performed:

'_symmetry_cell_setting' value 'Monoclinic' changed to 'monoclinic'
according to /home/saulius/struct/CIF-dictionaries/cif_core.dic
dictionary named 'cif_core.dic' version 2.4.2 from 2011-04-26.

Automatic conversion script
Id: cif_fix_values 1891 2012-01-12 08:04:46Z andrius 
;
_cod_original_sg_symbol_H-M P2(1)/n
_cod_database_code 7210351

loop_
_symmetry_equiv_pos_as_xyz
'x, y, z'
'-x+1/2, y+1/2, -z+1/2'
'-x, -y, -z'
'x-1/2, -y-1/2, z-1/2'

loop_
_atom_site_label
_atom_site_type_symbol
_atom_site_fract_x
_atom_site_fract_y
_atom_site_fract_z
_atom_site_U_iso_or_equiv
_atom_site_adp_type
_atom_site_occupancy
_atom_site_symmetry_multiplicity
_atom_site_calc_flag
_atom_site_refinement_flags
Cd Cd 0.323460(19) -1.05132(3) 0.208640(6) 0.02749(6) Uani 1 1 d .
N1 N 0.2998(2) -1.1868(3) 0.15638(7) 0.0345(7) Uani 1 1 d .
N2 N 0.4766(2) -1.3146(3) 0.08996(7) 0.0411(8) Uani 1 1 d .
H2A H 0.5268 -1.2445 0.0936 0.049 Uiso 1 1 calc R
N3 N 1.3578(2) -2.2173(3) -0.13154(8) 0.0464(9) Uani 1 1 d .
H3A H 1.3141 -2.2931 -0.1284 0.056 Uiso 1 1 calc R
N4 N 1.5899(2) -2.1575(3) -0.18669(7) 0.0327(7) Uani 1 1 d .
N5 N 1.1991(3) -2.5242(4) -0.13543(9) 0.0622(11) Uani 1 1 d .
N6 N 0.9370(2) -2.3017(3) -0.13433(8) 0.0437(8) Uani 1 1 d .
H6A H 0.9011 -2.2451 -0.1498 0.052 Uiso 1 1 calc R
O1 O 0.4350(2) -1.5324(4) 0.06087(9) 0.0799(10) Uani 1 1 d .
O2 O 1.3887(2) -1.9680(3) -0.11773(7) 0.0493(7) Uani 1 1 d .
O3 O 0.14430(18) -1.1016(3) 0.22562(6) 0.0391(6) Uani 1 1 d .
O4 O 0.14542(18) -0.9060(3) 0.19032(6) 0.0406(7) Uani 1 1 d .
O5 O 0.12426(17) -0.7777(3) 0.26129(6) 0.0408(7) Uani 1 1 d .
O6 O -0.01528(19) -0.6512(3) 0.27961(7) 0.0541(8) Uani 1 1 d .
O7 O 0.9494(2) -2.3636(3) -0.07760(7) 0.0569(8) Uani 1 1 d .
O8 O 0.32924(18) -0.9140(3) 0.26204(6) 0.0380(6) Uani 1 1 d .
C1 C 0.2006(3) -1.2494(4) 0.14509(9) 0.0409(10) Uani 1 1 d .
H1A H 0.1392 -1.2326 0.1578 0.049 Uiso 1 1 calc R
C2 C 0.1861(3) -1.3366(4) 0.11576(9) 0.0438(10) Uani 1 1 d .
H2B H 0.1160 -1.3784 0.1089 0.053 Uiso 1 1 calc R
C3 C 0.2757(3) -1.3630(4) 0.09628(9) 0.0413(10) Uani 1 1 d .
H3B H 0.2669 -1.4225 0.0763 0.050 Uiso 1 1 calc R
C4 C 0.3784(3) -1.2992(4) 0.10719(9) 0.0324(8) Uani 1 1 d .
C5 C 0.3861(3) -1.2141(4) 0.13753(9) 0.0375(9) Uani 1 1 d .
H5B H 0.4558 -1.1732 0.1453 0.045 Uiso 1 1 calc R
C6 C 0.4997(3) -1.4304(5) 0.06804(9) 0.0444(10) Uani 1 1 d .
C7 C 0.6145(3) -1.4194(4) 0.05458(10) 0.0480(11) Uani 1 1 d .
H7A H 0.6707 -1.4035 0.0740 0.058 Uiso 1 1 calc R
H7B H 0.6161 -1.3316 0.0393 0.058 Uiso 1 1 calc R
C8 C 0.6443(3) -1.5616(5) 0.03494(10) 0.0489(10) Uani 1 1 d .
H8B H 0.5870 -1.5791 0.0159 0.059 Uiso 1 1 calc R
H8C H 0.6447 -1.6490 0.0504 0.059 Uiso 1 1 calc R
C9 C 0.7586(3) -1.5494(5) 0.02048(9) 0.0474(10) Uani 1 1 d .
H9A H 0.7571 -1.4643 0.0044 0.057 Uiso 1 1 calc R
H9B H 0.8153 -1.5276 0.0394 0.057 Uiso 1 1 calc R
C10 C 0.7919(3) -1.6922(4) 0.00206(10) 0.0478(11) Uani 1 1 d .
H10A H 0.7361 -1.7129 -0.0172 0.057 Uiso 1 1 calc R
H10B H 0.7919 -1.7778 0.0180 0.057 Uiso 1 1 calc R
C11 C 0.9073(3) -1.6806(5) -0.01166(10) 0.0478(11) Uani 1 1 d .
H11A H 0.9636 -1.6649 0.0078 0.057 Uiso 1 1 calc R
H11B H 0.9084 -1.5922 -0.0268 0.057 Uiso 1 1 calc R
C12 C 0.9381(3) -1.8221(4) -0.03173(10) 0.0461(10) Uani 1 1 d .
H12A H 0.9383 -1.9101 -0.0164 0.055 Uiso 1 1 calc R
H12B H 0.8807 -1.8390 -0.0508 0.055 Uiso 1 1 calc R
C13 C 1.0518(3) -1.8112(5) -0.04628(10) 0.0485(11) Uani 1 1 d .
H13A H 1.0534 -1.7198 -0.0604 0.058 Uiso 1 1 calc R
H13B H 1.1098 -1.8011 -0.0272 0.058 Uiso 1 1 calc R
C14 C 1.0781(3) -1.9481(5) -0.06803(10) 0.0503(10) Uani 1 1 d .
H14A H 1.0216 -1.9557 -0.0876 0.060 Uiso 1 1 calc R
H14B H 1.0733 -2.0398 -0.0541 0.060 Uiso 1 1 calc R
C15 C 1.1939(3) -1.9421(4) -0.08167(10) 0.0499(10) Uani 1 1 d .
H15A H 1.1973 -1.8549 -0.0970 0.060 Uiso 1 1 calc R
H15B H 1.2506 -1.9280 -0.0623 0.060 Uiso 1 1 calc R
C16 C 1.2199(3) -2.0855(4) -0.10108(10) 0.0498(11) Uani 1 1 d .
H16A H 1.1599 -2.1028 -0.1193 0.060 Uiso 1 1 calc R
H16B H 1.2206 -2.1713 -0.0852 0.060 Uiso 1 1 calc R
C17 C 1.3307(3) -2.0815(4) -0.11718(9) 0.0395(10) Uani 1 1 d .
C18 C 1.4491(3) -2.2468(4) -0.15092(9) 0.0367(9) Uani 1 1 d .
C19 C 1.4861(3) -2.3948(4) -0.15467(10) 0.0455(10) Uani 1 1 d .
H19A H 1.4522 -2.4752 -0.1438 0.055 Uiso 1 1 calc R
C20 C 1.5745(3) -2.4219(4) -0.17482(10) 0.0482(11) Uani 1 1 d .
H20A H 1.5987 -2.5212 -0.1784 0.058 Uiso 1 1 calc R
C21 C 1.6260(3) -2.3002(4) -0.18955(9) 0.0394(9) Uani 1 1 d .
H21A H 1.6880 -2.3186 -0.2019 0.047 Uiso 1 1 calc R
C22 C 1.5017(3) -2.1319(4) -0.16803(9) 0.0362(9) Uani 1 1 d .
H22A H 1.4750 -2.0325 -0.1666 0.043 Uiso 1 1 calc R
C23 C 0.0970(3) -0.9890(4) 0.21066(8) 0.0275(8) Uani 1 1 d .
C24 C -0.0245(2) -0.9603(4) 0.21616(8) 0.0291(8) Uani 1 1 d .
C25 C -0.1043(3) -1.0450(4) 0.19598(9) 0.0395(9) Uani 1 1 d .
H25A H -0.0811 -1.1152 0.1800 0.047 Uiso 1 1 calc R
C26 C -0.2174(3) -1.0262(4) 0.19935(10) 0.0455(10) Uani 1 1 d .
H26A H -0.2702 -1.0836 0.1858 0.055 Uiso 1 1 calc R
C27 C -0.2520(3) -0.9217(5) 0.22298(10) 0.0453(11) Uani 1 1 d .
H27A H -0.3282 -0.9086 0.2253 0.054 Uiso 1 1 calc R
C28 C -0.1741(3) -0.8373(4) 0.24293(9) 0.0384(9) Uani 1 1 d .
H28A H -0.1982 -0.7668 0.2587 0.046 Uiso 1 1 calc R
C29 C -0.0599(2) -0.8551(4) 0.24005(8) 0.0287(8) Uani 1 1 d .
C30 C 0.0211(3) -0.7562(4) 0.26188(8) 0.0289(8) Uani 1 1 d .
C31 C 1.1952(4) -2.5533(5) -0.16953(12) 0.0645(13) Uani 1 1 d .
H31A H 1.2542 -2.6070 -0.1779 0.077 Uiso 1 1 calc R
C32 C 1.1079(4) -2.5073(5) -0.19263(12) 0.0612(13) Uani 1 1 d .
H32A H 1.1072 -2.5313 -0.2161 0.073 Uiso 1 1 calc R
C33 C 1.0220(3) -2.4258(4) -0.18072(9) 0.0479(11) Uani 1 1 d .
H33A H 0.9626 -2.3928 -0.1961 0.057 Uiso 1 1 calc R
C34 C 1.0232(3) -2.3923(4) -0.14575(9) 0.0372(9) Uani 1 1 d .
C35 C 1.1130(3) -2.4465(5) -0.12409(10) 0.0493(10) Uani 1 1 d .
H35A H 1.1136 -2.4281 -0.1004 0.059 Uiso 1 1 calc R
C36 C 0.9033(3) -2.2927(4) -0.10139(10) 0.0419(10) Uani 1 1 d .
C37 C 0.8025(3) -2.1916(5) -0.09844(10) 0.0502(11) Uani 1 1 d .
H37A H 0.8209 -2.0886 -0.1052 0.060 Uiso 1 1 calc R
H37B H 0.7411 -2.2275 -0.1146 0.060 Uiso 1 1 calc R
C38 C 0.7638(3) -2.1877(4) -0.06242(9) 0.0455(10) Uani 1 1 d .
H38A H 0.7476 -2.2913 -0.0555 0.055 Uiso 1 1 calc R
H38B H 0.8248 -2.1497 -0.0464 0.055 Uiso 1 1 calc R
C39 C 0.6615(3) -2.0906(4) -0.05904(10) 0.0503(11) Uani 1 1 d .
H39A H 0.6014 -2.1251 -0.0758 0.060 Uiso 1 1 calc R
H39B H 0.6788 -1.9858 -0.0647 0.060 Uiso 1 1 calc R
C40 C 0.6208(3) -2.0953(4) -0.02311(10) 0.0498(11) Uani 1 1 d .
H40A H 0.6822 -2.0642 -0.0064 0.060 Uiso 1 1 calc R
H40B H 0.6022 -2.2001 -0.0179 0.060 Uiso 1 1 calc R
C41 C 0.5198(3) -1.9962(5) -0.01797(10) 0.0542(12) Uani 1 1 d .
H41A H 0.5384 -1.8910 -0.0229 0.065 Uiso 1 1 calc R
H41B H 0.4584 -2.0265 -0.0347 0.065 Uiso 1 1 calc R

loop_
_atom_site_aniso_label
_atom_site_aniso_U_11
_atom_site_aniso_U_22
_atom_site_aniso_U_33
_atom_site_aniso_U_23
_atom_site_aniso_U_13
_atom_site_aniso_U_12
Cd 0.02694(11) 0.02613(12) 0.03049(12) 0.00044(13) 0.00850(9) 0.00287(12)
N1 0.0396(16) 0.0307(17) 0.0344(17) -0.0044(14) 0.0101(13) 0.0040(13)
N2 0.0445(17) 0.0396(19) 0.0419(18) -0.0129(15) 0.0181(14) -0.0026(14)
N3 0.0457(18) 0.0368(19) 0.061(2) -0.0014(16) 0.0311(16) -0.0036(15)
N4 0.0327(15) 0.0304(17) 0.0363(17) -0.0010(14) 0.0106(13) 0.0036(13)
N5 0.052(2) 0.069(3) 0.066(3) -0.002(2) 0.0084(18) 0.0115(19)
N6 0.0490(18) 0.047(2) 0.0353(18) 0.0080(15) 0.0073(15) 0.0116(15)
O1 0.0658(19) 0.068(2) 0.113(3) -0.054(2) 0.0424(17) -0.0183(17)
O2 0.0457(14) 0.0458(17) 0.0600(17) -0.0129(15) 0.0235(13) -0.0097(13)
O3 0.0337(13) 0.0321(14) 0.0524(16) 0.0075(12) 0.0086(11) 0.0091(11)
O4 0.0329(13) 0.0461(17) 0.0443(15) 0.0123(12) 0.0124(11) 0.0050(11)
O5 0.0223(12) 0.0421(15) 0.0583(17) -0.0183(13) 0.0051(11) -0.0031(11)
O6 0.0355(14) 0.0559(18) 0.0705(19) -0.0349(16) 0.0029(13) 0.0058(13)
O7 0.0656(18) 0.071(2) 0.0348(16) 0.0101(15) 0.0064(14) 0.0206(16)
O8 0.0406(13) 0.0362(16) 0.0373(14) -0.0068(11) 0.0038(11) 0.0067(11)
C1 0.0323(19) 0.044(2) 0.047(2) -0.0064(19) 0.0097(17) 0.0006(17)
C2 0.033(2) 0.051(3) 0.047(2) -0.012(2) 0.0017(17) -0.0072(18)
C3 0.049(2) 0.040(2) 0.035(2) -0.0112(18) 0.0051(17) -0.0026(18)
C4 0.042(2) 0.0253(19) 0.031(2) -0.0040(16) 0.0101(16) 0.0017(15)
C5 0.036(2) 0.034(2) 0.043(2) -0.0086(18) 0.0122(17) -0.0016(16)
C6 0.052(2) 0.043(3) 0.040(2) -0.007(2) 0.0162(18) 0.004(2)
C7 0.049(2) 0.054(3) 0.043(2) -0.009(2) 0.0168(18) 0.0055(19)
C8 0.049(2) 0.056(3) 0.044(2) -0.009(2) 0.0148(18) 0.014(2)
C9 0.050(2) 0.055(3) 0.038(2) -0.007(2) 0.0086(17) 0.011(2)
C10 0.049(2) 0.051(3) 0.047(2) -0.005(2) 0.0175(19) 0.0107(19)
C11 0.046(2) 0.052(3) 0.048(2) -0.011(2) 0.0150(18) 0.0048(19)
C12 0.048(2) 0.047(3) 0.046(2) -0.003(2) 0.0167(18) 0.0115(19)
C13 0.038(2) 0.057(3) 0.052(3) -0.009(2) 0.0124(18) 0.0032(19)
C14 0.043(2) 0.053(3) 0.058(3) -0.003(2) 0.0218(18) 0.005(2)
C15 0.043(2) 0.052(3) 0.058(2) -0.008(2) 0.0229(18) 0.003(2)
C16 0.046(2) 0.051(3) 0.057(3) -0.002(2) 0.0283(19) 0.0003(19)
C17 0.039(2) 0.045(3) 0.036(2) 0.0017(18) 0.0134(16) 0.0030(17)
C18 0.0357(19) 0.036(2) 0.040(2) -0.0013(17) 0.0141(16) 0.0014(16)
C19 0.058(2) 0.033(2) 0.048(2) 0.0112(18) 0.0204(19) 0.0029(18)
C20 0.063(2) 0.029(2) 0.055(3) 0.0019(19) 0.023(2) 0.0100(18)
C21 0.043(2) 0.038(2) 0.040(2) 0.0008(18) 0.0156(17) 0.0090(17)
C22 0.039(2) 0.028(2) 0.043(2) -0.0012(17) 0.0130(17) 0.0028(16)
C23 0.0268(17) 0.0264(19) 0.0294(19) -0.0057(15) 0.0026(14) 0.0010(14)
C24 0.0256(16) 0.0286(19) 0.0332(18) 0.0061(17) 0.0030(13) -0.0035(15)
C25 0.0353(19) 0.041(2) 0.041(2) -0.007(2) 0.0007(16) -0.0011(19)
C26 0.0315(19) 0.051(3) 0.053(2) -0.002(2) -0.0032(17) -0.0140(18)
C27 0.0236(18) 0.062(3) 0.050(2) 0.005(2) 0.0036(16) -0.0015(18)
C28 0.0267(18) 0.047(2) 0.043(2) -0.0040(19) 0.0101(16) -0.0006(17)
C29 0.0242(17) 0.0273(19) 0.035(2) 0.0031(16) 0.0052(14) -0.0003(14)
C30 0.0277(18) 0.0282(19) 0.0320(19) 0.0002(16) 0.0095(15) -0.0008(15)
C31 0.064(3) 0.063(3) 0.069(3) -0.017(3) 0.022(2) 0.005(3)
C32 0.072(3) 0.065(3) 0.049(3) -0.012(2) 0.017(2) 0.007(2)
C33 0.059(2) 0.052(3) 0.032(2) 0.003(2) 0.0017(18) 0.004(2)
C34 0.040(2) 0.034(2) 0.039(2) 0.0027(17) 0.0104(17) -0.0045(16)
C35 0.048(2) 0.057(3) 0.043(2) -0.002(2) 0.0069(18) 0.000(2)
C36 0.047(2) 0.043(2) 0.037(2) 0.0013(19) 0.0097(18) -0.0018(18)
C37 0.049(2) 0.059(3) 0.043(2) -0.002(2) 0.0087(19) 0.010(2)
C38 0.053(2) 0.044(2) 0.041(2) -0.0022(19) 0.0129(18) -0.0024(19)
C39 0.054(2) 0.052(3) 0.046(2) 0.003(2) 0.0119(19) 0.009(2)
C40 0.057(2) 0.050(3) 0.043(2) 0.0020(19) 0.0158(19) 0.012(2)
C41 0.053(2) 0.060(3) 0.052(3) 0.004(2) 0.015(2) 0.014(2)

loop_
_atom_type_symbol
_atom_type_description
_atom_type_scat_dispersion_real
_atom_type_scat_dispersion_imag
_atom_type_scat_source
C C 0.0033 0.0016 'International Tables Vol C Tables 4.2.6.8 and 6.1.1.4'
H H 0.0000 0.0000 'International Tables Vol C Tables 4.2.6.8 and 6.1.1.4'
N N 0.0061 0.0033 'International Tables Vol C Tables 4.2.6.8 and 6.1.1.4'
O O 0.0106 0.0060 'International Tables Vol C Tables 4.2.6.8 and 6.1.1.4'
Cd Cd -0.8075 1.2024 'International Tables Vol C Tables 4.2.6.8 and 6.1.1.4'

loop_
_geom_angle_atom_site_label_1
_geom_angle_atom_site_label_2
_geom_angle_atom_site_label_3
_geom_angle
_geom_angle_site_symmetry_1
_geom_angle_site_symmetry_3
N4 Cd O3 135.04(9) 3_725 .
N4 Cd N1 96.20(9) 3_725 .
O3 Cd N1 96.04(9) . .
N4 Cd O5 138.01(8) 3_725 2_545
O3 Cd O5 84.92(8) . 2_545
N1 Cd O5 90.27(9) . 2_545
N4 Cd O8 86.54(9) 3_725 .
O3 Cd O8 78.88(8) . .
N1 Cd O8 174.72(8) . .
O5 Cd O8 90.69(8) 2_545 .
N4 Cd O6 84.69(9) 3_725 2_545
O3 Cd O6 138.07(8) . 2_545
N1 Cd O6 90.94(9) . 2_545
O5 Cd O6 53.67(7) 2_545 2_545
O8 Cd O6 93.81(9) . 2_545
N4 Cd O4 83.80(8) 3_725 .
O3 Cd O4 53.40(7) . .
N1 Cd O4 88.92(9) . .
O5 Cd O4 137.93(7) 2_545 .
O8 Cd O4 86.89(8) . .
O6 Cd O4 168.40(8) 2_545 .
N4 Cd C30 111.17(9) 3_725 2_545
O3 Cd C30 111.19(9) . 2_545
N1 Cd C30 92.91(10) . 2_545
O5 Cd C30 26.88(8) 2_545 2_545
O8 Cd C30 90.29(9) . 2_545
O6 Cd C30 26.97(8) 2_545 2_545
O4 Cd C30 164.59(8) . 2_545
C5 N1 C1 116.9(3) . .
C5 N1 Cd 121.5(2) . .
C1 N1 Cd 121.5(2) . .
C6 N2 C4 126.0(3) . .
C6 N2 H2A 117.0 . .
C4 N2 H2A 117.0 . .
C17 N3 C18 127.1(3) . .
C17 N3 H3A 116.5 . .
C18 N3 H3A 116.5 . .
C21 N4 C22 118.4(3) . .
C21 N4 Cd 123.8(2) . 3_725
C22 N4 Cd 117.7(2) . 3_725
C31 N5 C35 117.3(4) . .
C36 N6 C34 127.6(3) . .
C36 N6 H6A 116.2 . .
C34 N6 H6A 116.2 . .
C23 O3 Cd 96.21(19) . .
C23 O4 Cd 87.50(19) . .
C30 O5 Cd 94.7(2) . 2
C30 O6 Cd 89.88(19) . 2
N1 C1 C2 122.7(3) . .
N1 C1 H1A 118.7 . .
C2 C1 H1A 118.7 . .
C1 C2 C3 120.0(3) . .
C1 C2 H2B 120.0 . .
C3 C2 H2B 120.0 . .
C4 C3 C2 118.5(3) . .
C4 C3 H3B 120.8 . .
C2 C3 H3B 120.8 . .
C3 C4 C5 117.8(3) . .
C3 C4 N2 125.0(3) . .
C5 C4 N2 117.2(3) . .
N1 C5 C4 124.2(3) . .
N1 C5 H5B 117.9 . .
C4 C5 H5B 117.9 . .
O1 C6 N2 122.3(3) . .
O1 C6 C7 123.7(3) . .
N2 C6 C7 114.0(3) . .
C6 C7 C8 112.4(3) . .
C6 C7 H7A 109.1 . .
C8 C7 H7A 109.1 . .
C6 C7 H7B 109.1 . .
C8 C7 H7B 109.1 . .
H7A C7 H7B 107.9 . .
C7 C8 C9 112.6(3) . .
C7 C8 H8B 109.1 . .
C9 C8 H8B 109.1 . .
C7 C8 H8C 109.1 . .
C9 C8 H8C 109.1 . .
H8B C8 H8C 107.8 . .
C10 C9 C8 113.4(3) . .
C10 C9 H9A 108.9 . .
C8 C9 H9A 108.9 . .
C10 C9 H9B 108.9 . .
C8 C9 H9B 108.9 . .
H9A C9 H9B 107.7 . .
C9 C10 C11 113.2(3) . .
C9 C10 H10A 108.9 . .
C11 C10 H10A 108.9 . .
C9 C10 H10B 108.9 . .
C11 C10 H10B 108.9 . .
H10A C10 H10B 107.8 . .
C10 C11 C12 112.9(3) . .
C10 C11 H11A 109.0 . .
C12 C11 H11A 109.0 . .
C10 C11 H11B 109.0 . .
C12 C11 H11B 109.0 . .
H11A C11 H11B 107.8 . .
C13 C12 C11 113.7(3) . .
C13 C12 H12A 108.8 . .
C11 C12 H12A 108.8 . .
C13 C12 H12B 108.8 . .
C11 C12 H12B 108.8 . .
H12A C12 H12B 107.7 . .
C14 C13 C12 113.2(3) . .
C14 C13 H13A 108.9 . .
C12 C13 H13A 108.9 . .
C14 C13 H13B 108.9 . .
C12 C13 H13B 108.9 . .
H13A C13 H13B 107.8 . .
C13 C14 C15 113.9(3) . .
C13 C14 H14A 108.8 . .
C15 C14 H14A 108.8 . .
C13 C14 H14B 108.8 . .
C15 C14 H14B 108.8 . .
H14A C14 H14B 107.7 . .
C16 C15 C14 112.1(3) . .
C16 C15 H15A 109.2 . .
C14 C15 H15A 109.2 . .
C16 C15 H15B 109.2 . .
C14 C15 H15B 109.2 . .
H15A C15 H15B 107.9 . .
C15 C16 C17 114.3(3) . .
C15 C16 H16A 108.7 . .
C17 C16 H16A 108.7 . .
C15 C16 H16B 108.7 . .
C17 C16 H16B 108.7 . .
H16A C16 H16B 107.6 . .
O2 C17 N3 123.4(3) . .
O2 C17 C16 123.3(3) . .
N3 C17 C16 113.3(3) . .
C19 C18 C22 117.9(3) . .
C19 C18 N3 120.0(3) . .
C22 C18 N3 122.0(3) . .
C18 C19 C20 119.1(3) . .
C18 C19 H19A 120.5 . .
C20 C19 H19A 120.5 . .
C21 C20 C19 119.4(3) . .
C21 C20 H20A 120.3 . .
C19 C20 H20A 120.3 . .
N4 C21 C20 122.1(3) . .
N4 C21 H21A 119.0 . .
C20 C21 H21A 119.0 . .
N4 C22 C18 123.1(3) . .
N4 C22 H22A 118.5 . .
C18 C22 H22A 118.5 . .
O4 C23 O3 122.3(3) . .
O4 C23 C24 119.9(3) . .
O3 C23 C24 117.8(3) . .
C25 C24 C29 119.4(3) . .
C25 C24 C23 116.9(3) . .
C29 C24 C23 123.8(3) . .
C26 C25 C24 120.7(3) . .
C26 C25 H25A 119.6 . .
C24 C25 H25A 119.6 . .
C25 C26 C27 119.7(3) . .
C25 C26 H26A 120.1 . .
C27 C26 H26A 120.1 . .
C28 C27 C26 120.1(3) . .
C28 C27 H27A 120.0 . .
C26 C27 H27A 120.0 . .
C27 C28 C29 121.1(3) . .
C27 C28 H28A 119.4 . .
C29 C28 H28A 119.4 . .
C28 C29 C24 119.0(3) . .
C28 C29 C30 118.6(3) . .
C24 C29 C30 122.3(3) . .
O6 C30 O5 121.0(3) . .
O6 C30 C29 119.7(3) . .
O5 C30 C29 119.3(3) . .
O6 C30 Cd 63.15(18) . 2
O5 C30 Cd 58.43(17) . 2
C29 C30 Cd 170.2(2) . 2
N5 C31 C32 122.8(4) . .
N5 C31 H31A 118.6 . .
C32 C31 H31A 118.6 . .
C33 C32 C31 119.0(4) . .
C33 C32 H32A 120.5 . .
C31 C32 H32A 120.5 . .
C32 C33 C34 120.0(4) . .
C32 C33 H33A 120.0 . .
C34 C33 H33A 120.0 . .
C33 C34 C35 117.2(3) . .
C33 C34 N6 119.0(3) . .
C35 C34 N6 123.7(3) . .
N5 C35 C34 123.5(4) . .
N5 C35 H35A 118.2 . .
C34 C35 H35A 118.2 . .
O7 C36 N6 121.8(3) . .
O7 C36 C37 124.1(3) . .
N6 C36 C37 114.1(3) . .
C38 C37 C36 113.4(3) . .
C38 C37 H37A 108.9 . .
C36 C37 H37A 108.9 . .
C38 C37 H37B 108.9 . .
C36 C37 H37B 108.9 . .
H37A C37 H37B 107.7 . .
C39 C38 C37 114.4(3) . .
C39 C38 H38A 108.7 . .
C37 C38 H38A 108.7 . .
C39 C38 H38B 108.7 . .
C37 C38 H38B 108.7 . .
H38A C38 H38B 107.6 . .
C38 C39 C40 113.3(3) . .
C38 C39 H39A 108.9 . .
C40 C39 H39A 108.9 . .
C38 C39 H39B 108.9 . .
C40 C39 H39B 108.9 . .
H39A C39 H39B 107.7 . .
C39 C40 C41 115.6(3) . .
C39 C40 H40A 108.4 . .
C41 C40 H40A 108.4 . .
C39 C40 H40B 108.4 . .
C41 C40 H40B 108.4 . .
H40A C40 H40B 107.4 . .
C41 C41 C40 114.6(4) 3_615 .
C41 C41 H41A 108.6 3_615 .
C40 C41 H41A 108.6 . .
C41 C41 H41B 108.6 3_615 .
C40 C41 H41B 108.6 . .
H41A C41 H41B 107.6 . .

loop_
_geom_bond_atom_site_label_1
_geom_bond_atom_site_label_2
_geom_bond_distance
_geom_bond_site_symmetry_2
Cd N4 2.300(3) 3_725
Cd O3 2.336(2) .
Cd N1 2.336(3) .
Cd O5 2.352(2) 2_545
Cd O8 2.383(2) .
Cd O6 2.455(2) 2_545
Cd O4 2.523(2) .
Cd C30 2.752(3) 2_545
N1 C5 1.336(4) .
N1 C1 1.342(4) .
N2 C6 1.365(4) .
N2 C4 1.407(4) .
N2 H2A 0.8600 .
N3 C17 1.363(4) .
N3 C18 1.401(4) .
N3 H3A 0.8600 .
N4 C21 1.330(4) .
N4 C22 1.347(4) .
N4 Cd 2.300(3) 3_725
N5 C31 1.338(5) .
N5 C35 1.339(5) .
N6 C36 1.371(4) .
N6 C34 1.402(4) .
N6 H6A 0.8600 .
O1 C6 1.197(4) .
O2 C17 1.212(4) .
O3 C23 1.251(4) .
O4 C23 1.250(4) .
O5 C30 1.248(3) .
O5 Cd 2.352(2) 2
O6 C30 1.248(4) .
O6 Cd 2.455(2) 2
O7 C36 1.200(4) .
C1 C2 1.364(5) .
C1 H1A 0.9300 .
C2 C3 1.382(4) .
C2 H2B 0.9300 .
C3 C4 1.378(5) .
C3 H3B 0.9300 .
C4 C5 1.385(4) .
C5 H5B 0.9300 .
C6 C7 1.513(5) .
C7 C8 1.517(5) .
C7 H7A 0.9700 .
C7 H7B 0.9700 .
C8 C9 1.525(5) .
C8 H8B 0.9700 .
C8 H8C 0.9700 .
C9 C10 1.509(5) .
C9 H9A 0.9700 .
C9 H9B 0.9700 .
C10 C11 1.524(4) .
C10 H10A 0.9700 .
C10 H10B 0.9700 .
C11 C12 1.525(5) .
C11 H11A 0.9700 .
C11 H11B 0.9700 .
C12 C13 1.519(4) .
C12 H12A 0.9700 .
C12 H12B 0.9700 .
C13 C14 1.513(5) .
C13 H13A 0.9700 .
C13 H13B 0.9700 .
C14 C15 1.524(4) .
C14 H14A 0.9700 .
C14 H14B 0.9700 .
C15 C16 1.508(5) .
C15 H15A 0.9700 .
C15 H15B 0.9700 .
C16 C17 1.513(4) .
C16 H16A 0.9700 .
C16 H16B 0.9700 .
C18 C19 1.381(5) .
C18 C22 1.385(5) .
C19 C20 1.387(5) .
C19 H19A 0.9300 .
C20 C21 1.378(5) .
C20 H20A 0.9300 .
C21 H21A 0.9300 .
C22 H22A 0.9300 .
C23 C24 1.507(4) .
C24 C25 1.389(4) .
C24 C29 1.396(4) .
C25 C26 1.378(5) .
C25 H25A 0.9300 .
C26 C27 1.382(5) .
C26 H26A 0.9300 .
C27 C28 1.369(5) .
C27 H27A 0.9300 .
C28 C29 1.387(4) .
C28 H28A 0.9300 .
C29 C30 1.499(4) .
C30 Cd 2.752(3) 2
C31 C32 1.370(6) .
C31 H31A 0.9300 .
C32 C33 1.363(5) .
C32 H32A 0.9300 .
C33 C34 1.381(5) .
C33 H33A 0.9300 .
C34 C35 1.382(5) .
C35 H35A 0.9300 .
C36 C37 1.506(5) .
C37 C38 1.506(5) .
C37 H37A 0.9700 .
C37 H37B 0.9700 .
C38 C39 1.503(5) .
C38 H38A 0.9700 .
C38 H38B 0.9700 .
C39 C40 1.512(5) .
C39 H39A 0.9700 .
C39 H39B 0.9700 .
C40 C41 1.513(5) .
C40 H40A 0.9700 .
C40 H40B 0.9700 .
C41 C41 1.509(7) 3_615
C41 H41A 0.9700 .
C41 H41B 0.9700 .
